data_7703919
loop_
_publ_author_name
'Chen, Jia-Tao'
'Zhao, Xin-Hua'
'Zhang, Yuan-Zhu'

_publ_section_title
;
 Manipulating the spin crossover behavior in a series of
 {FeFe<sup>II</sup>} complexes.
;
_journal_issue 18
_journal_name_full 'Dalton transactions (Cambridge, England : 2003)'
_journal_page_first 5949
_journal_page_last 5956
_journal_paper_doi 10.1039/d0dt00016g
_journal_volume 49
_journal_year 2020
_chemical_formula_moiety 'C72 H78 B2 Fe3 N22, 8(H2 O), 6(C H4 O)'
_chemical_formula_sum 'C78 H118 B2 Fe3 N22 O14'
_chemical_formula_weight 1777.11
_space_group_crystal_system monoclinic
_space_group_IT_number 15
_space_group_name_Hall '-C 2yc'
_space_group_name_H-M_alt 'C 1 2/c 1'
_atom_sites_solution_hydrogens mixed
_atom_sites_solution_primary iterative
_audit_creation_date 2020-03-10
_audit_creation_method
;
Olex2 1.2
(compiled 2018.05.29 svn.r3508 for OlexSys, GUI svn.r5506)
;
_audit_update_record
;
2020-03-27 deposited with the CCDC.	2020-04-01 downloaded from the CCDC.
;
_cell_angle_alpha 90
_cell_angle_beta 114.754(2)
_cell_angle_gamma 90
_cell_formula_units_Z 4
_cell_length_a 23.0454(12)
_cell_length_b 19.9288(12)
_cell_length_c 21.8359(11)
_cell_measurement_reflns_used 9902
_cell_measurement_temperature 100(2)
_cell_measurement_theta_max 26.302
_cell_measurement_theta_min 2.288
_cell_volume 9107.0(9)
_computing_cell_refinement 'SAINT V8.38A (?, 2016)'
_computing_data_collection 'Bruker APEX3'
_computing_data_reduction 'SAINT V8.38A (?, 2016)'
_computing_molecular_graphics 'Olex2 (Dolomanov et al., 2009)'
_computing_publication_material 'Olex2 (Dolomanov et al., 2009)'
_computing_structure_refinement 'XL (Sheldrick, 2008)'
_computing_structure_solution 'olex2.solve (Bourhis et al., 2015)'
_diffrn_ambient_temperature 100.02
_diffrn_measured_fraction_theta_full 0.999
_diffrn_measured_fraction_theta_max 0.996
_diffrn_measurement_device_type 'Bruker APEX-II CCD'
_diffrn_measurement_method '\f and \w scans'
_diffrn_radiation_type MoK\a
_diffrn_radiation_wavelength 0.71073
_diffrn_reflns_av_R_equivalents 0.0832
_diffrn_reflns_av_unetI/netI 0.0452
_diffrn_reflns_Laue_measured_fraction_full 0.999
_diffrn_reflns_Laue_measured_fraction_max 0.996
_diffrn_reflns_limit_h_max 28
_diffrn_reflns_limit_h_min -28
_diffrn_reflns_limit_k_max 24
_diffrn_reflns_limit_k_min -24
_diffrn_reflns_limit_l_max 27
_diffrn_reflns_limit_l_min -27
_diffrn_reflns_number 70340
_diffrn_reflns_point_group_measured_fraction_full 0.999
_diffrn_reflns_point_group_measured_fraction_max 0.996
_diffrn_reflns_theta_full 25.242
_diffrn_reflns_theta_max 26.472
_diffrn_reflns_theta_min 2.287
_diffrn_standards_number 0
_exptl_absorpt_coefficient_mu 0.542
_exptl_absorpt_correction_T_max 0.7454
_exptl_absorpt_correction_T_min 0.6323
_exptl_absorpt_correction_type multi-scan
_exptl_absorpt_process_details
'SADABS-2016/2 (Bruker,2016/2) was used for absorption correction. wR2(int) was 0.0932 before and 0.0680 after correction. The Ratio of minimum to maximum transmission is 0.8483. The \l/2 correction factor is Not present.'
_exptl_crystal_colour 'dark red'
_exptl_crystal_colour_modifier dark
_exptl_crystal_colour_primary red
_exptl_crystal_density_diffrn 1.296
_exptl_crystal_description block
_exptl_crystal_F_000 3760
_exptl_crystal_size_max 0.15
_exptl_crystal_size_mid 0.1
_exptl_crystal_size_min 0.1
_refine_diff_density_max 0.691
_refine_diff_density_min -0.767
_refine_diff_density_rms 0.095
_refine_ls_extinction_method none
_refine_ls_goodness_of_fit_ref 1.053
_refine_ls_hydrogen_treatment constr
_refine_ls_matrix_type full
_refine_ls_number_parameters 562
_refine_ls_number_reflns 9355
_refine_ls_number_restraints 128
_refine_ls_restrained_S_all 1.055
_refine_ls_R_factor_all 0.1153
_refine_ls_R_factor_gt 0.0719
_refine_ls_shift/su_max 0.001
_refine_ls_shift/su_mean 0.000
_refine_ls_structure_factor_coef Fsqd
_refine_ls_weighting_details 'w=1/[\s^2^(Fo^2^)+(0.1127P)^2^+44.4412P] where P=(Fo^2^+2Fc^2^)/3'
_refine_ls_weighting_scheme calc
_refine_ls_wR_factor_gt 0.1948
_refine_ls_wR_factor_ref 0.2408
_reflns_Friedel_coverage 0.000
_reflns_number_gt 6220
_reflns_number_total 9355
_reflns_threshold_expression 'I > 2\s(I)'
_cod_data_source_file d0dt00016g2.cif
_cod_data_source_block Tpstar_100K
_cod_depositor_comments 'Adding full bibliography for 7703915--7703920.cif.'
_cod_database_code 7703919
_shelx_shelxl_version_number 2014/7
_shelx_space_group_comment
;
The symmetry employed for this shelxl refinement is uniquely defined
by the following loop, which should always be used as a source of
symmetry information in preference to the above space-group names.
They are only intended as comments.
;
_shelx_estimated_absorpt_t_max 0.948
_shelx_estimated_absorpt_t_min 0.923
_olex2_refinement_description
;
1. Fixed Uiso
 At 1.2 times of:
  All B(H) groups, All C(H) groups, All C(H,H) groups, All C(H,H,H,H) groups
 At 1.5 times of:
  All C(H,H,H) groups, All O(H) groups, All O(H,H) groups
2. Restrained distances
 O3B-C39B
 1.45 with sigma of 0.02
 C39A-O3A
 1.45 with sigma of 0.02
 O3A-C39A
 1.45 with sigma of 0.02
 H1B-H5A
 2.1 with sigma of 0.02
 H8B-H8B_$1
 2.1 with sigma of 0.01
 H8B_$4-H5B
 2.1 with sigma of 0.02
3. Rigid bond restraints
 O1, C37
 with sigma for 1-2 distances of 0.02 and sigma for 1-3 distances of 0.02
 O2, C38
 with sigma for 1-2 distances of 0.02 and sigma for 1-3 distances of 0.02
4. Uiso/Uaniso restraints and constraints
O1 \\sim C37: within 2A with sigma of 0.02 and sigma for terminal atoms of 0.04
C14 \\sim C12 \\sim C11 \\sim C13 \\sim C9 \\sim C8 \\sim C17 \\sim C16 \\sim
C15 \\sim C10: within 2A with sigma of 0.02 and sigma for terminal atoms of 0.04
O2 \\sim C38: within 2A with sigma of 0.02 and sigma for terminal atoms of 0.04
Uanis(O3B) \\sim Ueq, Uanis(C39B) \\sim Ueq: with sigma of 0.02 and sigma for
terminal atoms of 0.04
Uanis(O7) \\sim Ueq: with sigma of 0.02 and sigma for terminal atoms of 0.04
Uanis(O6B) \\sim Ueq: with sigma of 0.02 and sigma for terminal atoms of 0.04
Uanis(O3A) \\sim Ueq, Uanis(C39A) \\sim Ueq: with sigma of 0.02 and sigma for
terminal atoms of 0.04
Uanis(O4) \\sim Ueq: with sigma of 0.02 and sigma for terminal atoms of 0.04
Uanis(C8A) = Uanis(C8)
Uanis(C17) = Uanis(C9A)
Uanis(C17A) = Uanis(C9)
Uanis(C16) = Uanis(C10A)
Uanis(C16A) = Uanis(C10)
Uanis(C15) = Uanis(C11A)
Uanis(C15A) = Uanis(C11)
Uanis(C14) = Uanis(C12A)
Uanis(C14A) = Uanis(C12)
Uanis(C13A) = Uanis(C13)
Uanis(O3A) = Uanis(O3B)
Uanis(C39A) = Uanis(C39B)
5. Others
 Sof(H7BC)=Sof(H7BD)=Sof(C15A)=Sof(H15A)=Sof(C14A)=Sof(H14A)=Sof(C13A)=
 Sof(H13A)=Sof(C12A)=Sof(H12A)=Sof(C11A)=Sof(C16A)=Sof(C17A)=Sof(H17A)=Sof(C8A)=
 Sof(C9A)=Sof(H9A)=Sof(C10A)=Sof(H10A)=1-FVAR(1)
 Sof(H7AA)=Sof(H7AB)=Sof(C9)=Sof(H9)=Sof(C8)=Sof(C17)=Sof(H17)=Sof(C16)=
 Sof(H16)=Sof(C15)=Sof(C10)=Sof(C11)=Sof(H11)=Sof(C12)=Sof(H12)=Sof(C13)=
 Sof(H13)=Sof(C14)=Sof(H14)=FVAR(1)
 Sof(O3B)=Sof(H3B)=Sof(C39B)=Sof(H39D)=Sof(H39E)=Sof(H39F)=1-FVAR(2)
 Sof(O3A)=Sof(H3A)=Sof(C39A)=Sof(H39A)=Sof(H39B)=Sof(H39C)=FVAR(2)
 Sof(O6B)=Sof(H6BA)=Sof(H6BB)=1-FVAR(3)
 Sof(O6A)=Sof(H6AA)=Sof(H6AB)=FVAR(3)
 Fixed Sof: O4(0.5) H4A(0.5) H4B(0.5) O7(0.5) H7A(0.5) H7B(0.5)
6.a Riding coordinates:
 O4(H4A,H4B), O8(H8A,H8B), O2(H2A), O6B(H6BA,H6BB), O3A(H3A), O7(H7A,H7B),
 C39A(H39A,H39B,H39C), C38(H38A,H38B,H38C)
6.b Free rotating group:
 O6A(H6AA,H6AB), O5(H5A,H5B)
6.c Ternary CH refined with riding coordinates:
 B1(H1A)
6.d Secondary CH2 refined with riding coordinates:
 C18(H18A,H18B), C6(H6A,H6B), C7(H7AA,H7AB), C7(H7BC,H7BD)
6.e Aromatic/amide H refined with riding coordinates:
 C29(H29), C1(H1), C2(H2), C3(H3), C4(H4), C24(H24), C9(H9), C17(H17),
 C16(H16), C11(H11), C12(H12), C13(H13), C14(H14), C34(H34), C15A(H15A),
 C14A(H14A), C13A(H13A), C12A(H12A), C17A(H17A), C9A(H9A), C10A(H10A)
6.f Naphthalene refined as free rotating group:
 C9(C8,C17,C16,C15,C10,C11,C12,C13,C14), C15A(C14A,C13A,C12A,C11A,C16A,C17A,
 C8A,C9A,C10A)
6.g Idealised Me refined as rotating group:
 C23(H23A,H23B,H23C), C31(H31A,H31B,H31C), C33(H33A,H33B,H33C), C37(H37A,H37B,
 H37C), C26(H26A,H26B,H26C), C28(H28A,H28B,H28C), C36(H36A,H36B,H36C),
 C39B(H39D,H39E,H39F)
6.h Idealised tetrahedral OH refined as rotating group:
 O1(H1B), O3B(H3B)
;
_olex2_submission_special_instructions 'No special instructions were received'

loop_
_space_group_symop_operation_xyz
'x, y, z'
'-x, y, -z+1/2'
'x+1/2, y+1/2, z'
'-x+1/2, y+1/2, -z+1/2'
'-x, -y, -z'
'x, -y, z-1/2'
'-x+1/2, -y+1/2, -z'
'x+1/2, -y+1/2, z-1/2'

loop_
_atom_site_label
_atom_site_type_symbol
_atom_site_fract_x
_atom_site_fract_y
_atom_site_fract_z
_atom_site_U_iso_or_equiv
_atom_site_adp_type
_atom_site_occupancy
_atom_site_site_symmetry_order
_atom_site_calc_flag
_atom_site_refinement_flags_posn
_atom_site_refinement_flags_adp
_atom_site_refinement_flags_occupancy
_atom_site_disorder_assembly
_atom_site_disorder_group
Fe1 Fe 0.5000 0.59343(5) 0.7500 0.0335(2) Uani 1 2 d S T P . .
Fe2 Fe 0.61814(3) 0.41549(4) 0.91600(3) 0.0389(2) Uani 1 1 d . . . . .
O6A O 0.1475(4) 0.4602(6) 0.6145(6) 0.115(5) Uani 0.622(13) 1 d . . . A 1
H6AA H 0.1305 0.4724 0.5724 0.172 Uiso 0.622(13) 1 d G . . A 1
H6AB H 0.1884 0.4648 0.6270 0.172 Uiso 0.622(13) 1 d G . . A 1
O4 O 0.4539(8) 0.9963(7) 0.6424(11) 0.188(8) Uani 0.5 1 d . U . . .
H4A H 0.4702 0.9731 0.6197 0.282 Uiso 0.5 1 d R . . . .
H4B H 0.4531 0.9685 0.6728 0.282 Uiso 0.5 1 d R . . . .
O8 O 0.5502(2) 0.8903(6) 0.7324(6) 0.255(6) Uani 1 1 d . . . . .
H8A H 0.5102 0.8962 0.7057 0.383 Uiso 1 1 d R . . . .
H8B H 0.5497 0.8658 0.7652 0.383 Uiso 1 1 d DR . . . .
O1 O 0.7402(4) 0.4246(5) 0.6418(4) 0.161(3) Uani 1 1 d . U . . .
H1B H 0.7240 0.4597 0.6202 0.242 Uiso 1 1 calc DGR . . . .
O5 O 0.8619(6) 0.4736(6) 0.6992(7) 0.221(5) Uani 1 1 d . . . . .
H5A H 0.8209 0.4721 0.6873 0.331 Uiso 1 1 d DG . . . .
H5B H 0.8757 0.4346 0.7171 0.331 Uiso 1 1 d DG . . . .
O2 O 0.1583(6) 0.5470(5) 0.7150(7) 0.226(5) Uani 1 1 d . U . . .
H2A H 0.1420 0.5164 0.6863 0.338 Uiso 1 1 d R . . . .
O6B O 0.2113(14) 0.444(2) 0.7095(19) 0.259(18) Uani 0.378(13) 1 d . U . A 2
H6BA H 0.1818 0.4467 0.7243 0.388 Uiso 0.378(13) 1 d R . . A 2
H6BB H 0.2487 0.4492 0.7430 0.388 Uiso 0.378(13) 1 d R . . A 2
O3A O 0.6077(8) 0.8411(9) 0.6665(9) 0.174(5) Uani 0.589(8) 1 d D U . B 1
H3A H 0.6178 0.8649 0.7012 0.260 Uiso 0.589(8) 1 d R . . B 1
O3B O 0.6652(11) 0.7970(14) 0.7162(12) 0.174(5) Uani 0.411(8) 1 d D U . B 2
H3B H 0.6466 0.7670 0.7284 0.260 Uiso 0.411(8) 1 calc GR . . B 2
O7 O 0.0559(8) 0.5110(15) 0.4803(13) 0.269(13) Uani 0.5 1 d . U . . .
H7A H 0.0279 0.4829 0.4824 0.403 Uiso 0.5 1 d R . . . .
H7B H 0.0450 0.5228 0.4385 0.403 Uiso 0.5 1 d R . . . .
N1 N 0.56725(16) 0.5963(2) 0.71507(17) 0.0368(8) Uani 1 1 d . . . . .
N9 N 0.54552(16) 0.3819(2) 0.93515(17) 0.0393(9) Uani 1 1 d . . . . .
N7 N 0.60134(17) 0.3395(2) 0.85197(17) 0.0405(9) Uani 1 1 d . . . . .
N2 N 0.46322(16) 0.6688(2) 0.68004(17) 0.0378(8) Uani 1 1 d . . . . .
N6 N 0.59393(17) 0.2766(2) 0.87396(18) 0.0430(9) Uani 1 1 d . . . . .
N3 N 0.54373(16) 0.5242(2) 0.81495(16) 0.0344(8) Uani 1 1 d . . . . .
N8 N 0.54404(18) 0.3150(2) 0.94815(18) 0.0429(9) Uani 1 1 d . . . . .
N4 N 0.72665(19) 0.4621(2) 0.8792(2) 0.0535(11) Uani 1 1 d . . . . .
N10 N 0.66096(18) 0.2953(2) 0.99735(19) 0.0459(10) Uani 1 1 d . . . . .
N5 N 0.64390(19) 0.5347(3) 1.0139(2) 0.0580(12) Uani 1 1 d . . . . .
N11 N 0.67922(18) 0.3585(2) 0.99091(18) 0.0453(10) Uani 1 1 d . . . . .
C39A C 0.5569(13) 0.8747(13) 0.6079(14) 0.239(11) Uani 0.589(8) 1 d D U . B 1
H39A H 0.5239 0.8917 0.6210 0.359 Uiso 0.589(8) 1 d R . . B 1
H39B H 0.5378 0.8429 0.5706 0.359 Uiso 0.589(8) 1 d R . . B 1
H39C H 0.5759 0.9122 0.5937 0.359 Uiso 0.589(8) 1 d R . . B 1
C19 C 0.56844(19) 0.4800(2) 0.8502(2) 0.0348(9) Uani 1 1 d . . . . .
C21 C 0.6339(2) 0.4899(3) 0.9776(2) 0.0456(12) Uani 1 1 d . . . . .
C23 C 0.5686(2) 0.1600(3) 0.8329(3) 0.0526(12) Uani 1 1 d . . . . .
H23A H 0.6017 0.1426 0.8750 0.079 Uiso 1 1 calc GR . . . .
H23B H 0.5688 0.1341 0.7948 0.079 Uiso 1 1 calc GR . . . .
H23C H 0.5267 0.1561 0.8340 0.079 Uiso 1 1 calc GR . . . .
C25 C 0.5934(2) 0.3318(3) 0.7873(2) 0.0413(11) Uani 1 1 d . . . . .
C27 C 0.4900(2) 0.2999(3) 0.9562(2) 0.0448(11) Uani 1 1 d . . . . .
C29 C 0.4571(2) 0.3588(3) 0.9492(2) 0.0439(11) Uani 1 1 d . . . . .
H29 H 0.4177 0.3644 0.9529 0.053 Uiso 1 1 calc R . . . .
C31 C 0.4732(2) 0.4803(2) 0.9194(2) 0.0400(10) Uani 1 1 d . . . . .
H31A H 0.5110 0.5089 0.9408 0.060 Uiso 1 1 calc GR . . . .
H31B H 0.4414 0.4922 0.9364 0.060 Uiso 1 1 calc GR . . . .
H31C H 0.4550 0.4867 0.8704 0.060 Uiso 1 1 calc GR . . . .
C33 C 0.7003(3) 0.1963(3) 1.0732(3) 0.0680(17) Uani 1 1 d . . . . .
H33A H 0.6660 0.1943 1.0886 0.102 Uiso 1 1 calc GR . . . .
H33B H 0.7407 0.1825 1.1100 0.102 Uiso 1 1 calc GR . . . .
H33C H 0.6902 0.1661 1.0347 0.102 Uiso 1 1 calc GR . . . .
C35 C 0.7375(2) 0.3694(3) 1.0428(2) 0.0495(13) Uani 1 1 d . . . . .
C37 C 0.7125(7) 0.4100(7) 0.6818(8) 0.167(5) Uani 1 1 d . U . . .
H37A H 0.6841 0.3713 0.6637 0.250 Uiso 1 1 calc GR . . . .
H37B H 0.6875 0.4486 0.6848 0.250 Uiso 1 1 calc GR . . . .
H37C H 0.7451 0.3991 0.7269 0.250 Uiso 1 1 calc GR . . . .
C1 C 0.62604(19) 0.5692(2) 0.7442(2) 0.0386(10) Uani 1 1 d . . . . .
H1 H 0.6387 0.5473 0.7865 0.046 Uiso 1 1 calc R . . . .
C18 C 0.4967(2) 0.7317(3) 0.7143(2) 0.0445(11) Uani 1 1 d . . . . .
H18A H 0.4719 0.7714 0.6900 0.053 Uiso 1 1 calc R . . . .
H18B H 0.5395 0.7339 0.7139 0.053 Uiso 1 1 calc R . . . .
C2 C 0.6689(2) 0.5720(3) 0.7147(2) 0.0448(11) Uani 1 1 d . . . . .
H2 H 0.7097 0.5515 0.7360 0.054 Uiso 1 1 calc R . . . .
C20 C 0.6870(2) 0.4459(3) 0.8945(2) 0.0455(11) Uani 1 1 d . . . . .
C3 C 0.6514(2) 0.6049(3) 0.6541(2) 0.0471(12) Uani 1 1 d . . . . .
H3 H 0.6802 0.6081 0.6333 0.057 Uiso 1 1 calc R . . . .
C22 C 0.58183(19) 0.2313(3) 0.8249(2) 0.0429(11) Uani 1 1 d . . . . .
C4 C 0.5910(2) 0.6334(3) 0.6239(2) 0.0448(11) Uani 1 1 d . . . . .
H4 H 0.5778 0.6565 0.5822 0.054 Uiso 1 1 calc R . . . .
C24 C 0.5820(2) 0.2647(3) 0.7699(2) 0.0453(11) Uani 1 1 d . . . . .
H24 H 0.5756 0.2454 0.7277 0.054 Uiso 1 1 calc R . . . .
C5 C 0.5503(2) 0.6274(2) 0.6557(2) 0.0380(10) Uani 1 1 d . . . . .
C26 C 0.5952(3) 0.3884(3) 0.7438(2) 0.0500(12) Uani 1 1 d . . . . .
H26A H 0.5585 0.4179 0.7345 0.075 Uiso 1 1 calc GR . . . .
H26B H 0.5936 0.3706 0.7012 0.075 Uiso 1 1 calc GR . . . .
H26C H 0.6348 0.4139 0.7669 0.075 Uiso 1 1 calc GR . . . .
C6 C 0.4825(2) 0.6531(3) 0.6247(2) 0.0408(10) Uani 1 1 d . . . . .
H6A H 0.4797 0.6939 0.5977 0.049 Uiso 1 1 calc R . . . .
H6B H 0.4538 0.6186 0.5945 0.049 Uiso 1 1 calc R . . . .
C28 C 0.4756(3) 0.2312(3) 0.9712(3) 0.0567(13) Uani 1 1 d . . . . .
H28A H 0.4732 0.2009 0.9349 0.085 Uiso 1 1 calc GR . . . .
H28B H 0.4347 0.2311 0.9749 0.085 Uiso 1 1 calc GR . . . .
H28C H 0.5095 0.2161 1.0139 0.085 Uiso 1 1 calc GR . . . .
C7 C 0.3915(2) 0.6769(3) 0.6514(2) 0.0423(11) Uani 1 1 d . . . . .
H7AA H 0.3795 0.6852 0.6893 0.051 Uiso 0.745(4) 1 calc R . . C 1
H7AB H 0.3717 0.6338 0.6304 0.051 Uiso 0.745(4) 1 calc R . . C 1
H7BC H 0.3806 0.7023 0.6841 0.051 Uiso 0.255(4) 1 calc R . . C 2
H7BD H 0.3718 0.6319 0.6463 0.051 Uiso 0.255(4) 1 calc R . . C 2
C30 C 0.49196(19) 0.4090(2) 0.93545(19) 0.0383(10) Uani 1 1 d . . . . .
C9 C 0.34090(18) 0.71727(14) 0.53094(16) 0.0436(14) Uani 0.745(4) 1 d . U . C 1
H9 H 0.3430 0.6723 0.5176 0.052 Uiso 0.745(4) 1 calc R . . C 1
C8 C 0.36189(19) 0.73304(18) 0.59887(14) 0.0415(16) Uani 0.745(4) 1 d G U . C 1
C17 C 0.35884(19) 0.7989(2) 0.61831(13) 0.0507(16) Uani 0.745(4) 1 d G U . C 1
H17 H 0.3732 0.8097 0.6647 0.061 Uiso 0.745(4) 1 calc R . . C 1
C16 C 0.33479(19) 0.84895(16) 0.56983(16) 0.0537(16) Uani 0.745(4) 1 d G U . C 1
H16 H 0.3327 0.8940 0.5831 0.064 Uiso 0.745(4) 1 calc R . . C 1
C15 C 0.31379(13) 0.83318(14) 0.50190(14) 0.0526(17) Uani 0.745(4) 1 d G U . C 1
C10 C 0.31685(12) 0.76733(15) 0.48245(12) 0.0457(15) Uani 0.745(4) 1 d G U . C 1
C11 C 0.29585(19) 0.7516(2) 0.41453(13) 0.065(2) Uani 0.745(4) 1 d G U . C 1
H11 H 0.2979 0.7066 0.4012 0.078 Uiso 0.745(4) 1 calc R . . C 1
C12 C 0.2718(2) 0.8016(3) 0.36604(12) 0.074(2) Uani 0.745(4) 1 d G U . C 1
H12 H 0.2575 0.7908 0.3196 0.089 Uiso 0.745(4) 1 calc R . . C 1
C13 C 0.2687(2) 0.8675(2) 0.38549(17) 0.076(3) Uani 0.745(4) 1 d G U . C 1
H13 H 0.2523 0.9017 0.3524 0.091 Uiso 0.745(4) 1 calc R . . C 1
C14 C 0.2897(2) 0.88324(17) 0.45342(19) 0.065(2) Uani 0.745(4) 1 d G U . C 1
H14 H 0.2877 0.9282 0.4667 0.078 Uiso 0.745(4) 1 calc R . . C 1
C32 C 0.7063(2) 0.2660(3) 1.0527(2) 0.0526(14) Uani 1 1 d . . . . .
C34 C 0.7548(2) 0.3119(3) 1.0819(2) 0.0569(15) Uani 1 1 d . . . . .
H34 H 0.7931 0.3052 1.1214 0.068 Uiso 1 1 calc R . . . .
C36 C 0.7746(2) 0.4322(3) 1.0535(3) 0.0641(16) Uani 1 1 d . . . . .
H36A H 0.7984 0.4319 1.0254 0.096 Uiso 1 1 calc GR . . . .
H36B H 0.8046 0.4358 1.1011 0.096 Uiso 1 1 calc GR . . . .
H36C H 0.7454 0.4707 1.0412 0.096 Uiso 1 1 calc GR . . . .
C38 C 0.1208(9) 0.6034(8) 0.6925(10) 0.230(8) Uani 1 1 d . U . . .
H38A H 0.1423 0.6406 0.7228 0.346 Uiso 1 1 d R . . . .
H38B H 0.0796 0.5947 0.6942 0.346 Uiso 1 1 d R . . . .
H38C H 0.1137 0.6152 0.6463 0.346 Uiso 1 1 d R . . . .
C39B C 0.7246(17) 0.816(2) 0.773(2) 0.239(11) Uani 0.411(8) 1 d D U . B 2
H39D H 0.7167 0.8539 0.7968 0.359 Uiso 0.411(8) 1 calc GR . . B 2
H39E H 0.7565 0.8284 0.7564 0.359 Uiso 0.411(8) 1 calc GR . . B 2
H39F H 0.7404 0.7776 0.8039 0.359 Uiso 0.411(8) 1 calc GR . . B 2
C15A C 0.3237(6) 0.8892(5) 0.5350(5) 0.065(2) Uani 0.255(4) 1 d . . . C 2
H15A H 0.3383 0.9100 0.5780 0.078 Uiso 0.255(4) 1 calc R . . C 2
C14A C 0.2967(7) 0.9278(5) 0.4768(7) 0.074(2) Uani 0.255(4) 1 d G . . C 2
H14A H 0.2927 0.9750 0.4801 0.089 Uiso 0.255(4) 1 calc R . . C 2
C13A C 0.2753(7) 0.8974(6) 0.4139(6) 0.076(3) Uani 0.255(4) 1 d G . . C 2
H13A H 0.2568 0.9238 0.3741 0.091 Uiso 0.255(4) 1 calc R . . C 2
C12A C 0.2810(6) 0.8284(6) 0.4092(4) 0.065(2) Uani 0.255(4) 1 d G . . C 2
H12A H 0.2664 0.8076 0.3662 0.078 Uiso 0.255(4) 1 calc R . . C 2
C11A C 0.3081(4) 0.7898(5) 0.4674(4) 0.0526(17) Uani 0.255(4) 1 d G . . C 2
C16A C 0.3295(4) 0.8202(5) 0.5303(4) 0.0457(15) Uani 0.255(4) 1 d G . . C 2
C17A C 0.3566(6) 0.7816(6) 0.5885(4) 0.0436(14) Uani 0.255(4) 1 d G . . C 2
H17A H 0.3712 0.8024 0.6315 0.052 Uiso 0.255(4) 1 calc R . . C 2
C8A C 0.3623(6) 0.7126(6) 0.5838(5) 0.0415(16) Uani 0.255(4) 1 d G . . C 2
C9A C 0.3409(6) 0.6821(5) 0.5209(6) 0.0507(16) Uani 0.255(4) 1 d G . . C 2
H9A H 0.3448 0.6350 0.5176 0.061 Uiso 0.255(4) 1 calc R . . C 2
C10A C 0.3138(6) 0.7207(5) 0.4627(5) 0.0537(16) Uani 0.255(4) 1 d G . . C 2
H10A H 0.2992 0.6999 0.4196 0.064 Uiso 0.255(4) 1 calc R . . C 2
B1 B 0.5965(3) 0.2696(3) 0.9453(3) 0.0466(13) Uani 1 1 d . . . . .
H1A H 0.5895 0.2219 0.9549 0.056 Uiso 1 1 calc R . . . .

loop_
_atom_site_aniso_label
_atom_site_aniso_U_11
_atom_site_aniso_U_22
_atom_site_aniso_U_33
_atom_site_aniso_U_23
_atom_site_aniso_U_13
_atom_site_aniso_U_12
Fe1 0.0207(4) 0.0586(6) 0.0214(4) 0.000 0.0091(3) 0.000
Fe2 0.0247(3) 0.0693(5) 0.0236(3) 0.0034(3) 0.0108(2) 0.0127(3)
O6A 0.061(5) 0.134(9) 0.180(11) -0.030(8) 0.082(7) -0.021(5)
O4 0.128(12) 0.111(11) 0.29(2) -0.020(12) 0.058(13) -0.003(9)
O8 0.250(13) 0.288(14) 0.228(12) 0.004(11) 0.101(11) -0.129(11)
O1 0.107(5) 0.250(10) 0.137(6) 0.091(6) 0.061(5) 0.034(5)
O5 0.225(11) 0.203(10) 0.163(9) 0.024(8) 0.011(9) 0.018(9)
O2 0.216(11) 0.145(8) 0.326(15) -0.018(9) 0.123(11) 0.003(7)
O6B 0.17(2) 0.40(4) 0.28(3) -0.07(3) 0.16(2) -0.07(2)
O3A 0.143(10) 0.198(12) 0.164(11) 0.018(9) 0.048(8) -0.034(8)
O3B 0.143(10) 0.198(12) 0.164(11) 0.018(9) 0.048(8) -0.034(8)
O7 0.096(12) 0.36(3) 0.27(2) 0.05(2) 0.005(13) -0.048(16)
N1 0.0241(17) 0.063(2) 0.0226(16) -0.0037(15) 0.0091(14) -0.0049(16)
N9 0.0274(18) 0.064(3) 0.0269(17) 0.0072(17) 0.0121(14) 0.0142(17)
N7 0.0315(19) 0.064(3) 0.0287(18) 0.0051(17) 0.0151(15) 0.0143(17)
N2 0.0277(18) 0.056(2) 0.0291(17) 0.0026(16) 0.0115(14) 0.0001(16)
N6 0.0321(19) 0.066(3) 0.0328(19) 0.0037(18) 0.0150(16) 0.0136(18)
N3 0.0233(16) 0.060(2) 0.0229(16) -0.0037(16) 0.0124(13) 0.0008(16)
N8 0.036(2) 0.065(3) 0.0330(19) 0.0074(17) 0.0198(16) 0.0152(18)
N4 0.035(2) 0.084(3) 0.046(2) 0.000(2) 0.0213(19) 0.005(2)
N10 0.037(2) 0.072(3) 0.034(2) 0.0117(19) 0.0190(17) 0.0237(19)
N5 0.036(2) 0.097(4) 0.041(2) -0.017(2) 0.0165(18) 0.008(2)
N11 0.0314(19) 0.076(3) 0.0301(19) 0.0060(18) 0.0141(16) 0.0183(19)
C39A 0.22(2) 0.190(18) 0.27(2) -0.059(17) 0.065(17) -0.068(16)
C19 0.027(2) 0.056(3) 0.0230(19) -0.0043(19) 0.0124(16) 0.0060(19)
C21 0.025(2) 0.079(3) 0.032(2) 0.001(2) 0.0111(18) 0.014(2)
C23 0.035(2) 0.075(4) 0.045(3) -0.001(2) 0.014(2) 0.003(2)
C25 0.029(2) 0.069(3) 0.027(2) -0.003(2) 0.0129(17) 0.008(2)
C27 0.032(2) 0.072(3) 0.033(2) 0.004(2) 0.0167(19) 0.010(2)
C29 0.028(2) 0.079(3) 0.027(2) 0.003(2) 0.0135(17) 0.016(2)
C31 0.029(2) 0.067(3) 0.0236(19) 0.0028(19) 0.0104(16) 0.013(2)
C33 0.062(4) 0.099(5) 0.046(3) 0.019(3) 0.026(3) 0.039(3)
C35 0.028(2) 0.092(4) 0.026(2) 0.004(2) 0.0095(18) 0.023(2)
C37 0.198(14) 0.161(11) 0.172(12) -0.005(9) 0.108(11) 0.000(9)
C1 0.025(2) 0.062(3) 0.030(2) -0.0097(19) 0.0133(17) -0.0042(19)
C18 0.035(2) 0.058(3) 0.039(2) 0.002(2) 0.014(2) -0.002(2)
C2 0.027(2) 0.074(3) 0.038(2) -0.009(2) 0.0169(19) -0.006(2)
C20 0.031(2) 0.072(3) 0.032(2) -0.001(2) 0.0111(19) 0.015(2)
C3 0.035(2) 0.074(3) 0.040(2) -0.008(2) 0.024(2) -0.011(2)
C22 0.021(2) 0.065(3) 0.036(2) 0.001(2) 0.0064(17) 0.008(2)
C4 0.034(2) 0.069(3) 0.035(2) -0.004(2) 0.0174(19) -0.013(2)
C24 0.031(2) 0.073(3) 0.031(2) -0.003(2) 0.0119(18) 0.003(2)
C5 0.029(2) 0.055(3) 0.031(2) -0.0019(19) 0.0126(17) -0.0086(19)
C26 0.050(3) 0.071(3) 0.031(2) 0.000(2) 0.020(2) 0.006(2)
C6 0.030(2) 0.068(3) 0.026(2) 0.005(2) 0.0126(17) -0.005(2)
C28 0.046(3) 0.074(4) 0.059(3) 0.005(3) 0.032(3) 0.009(3)
C7 0.025(2) 0.065(3) 0.034(2) 0.009(2) 0.0103(18) 0.000(2)
C30 0.0237(19) 0.071(3) 0.0195(18) 0.0022(18) 0.0079(16) 0.012(2)
C9 0.027(3) 0.064(4) 0.037(3) 0.010(3) 0.011(2) 0.000(3)
C8 0.028(2) 0.057(4) 0.041(3) 0.009(3) 0.016(2) 0.001(3)
C17 0.040(3) 0.064(4) 0.044(3) 0.006(3) 0.014(3) 0.006(3)
C16 0.043(3) 0.059(4) 0.053(4) 0.008(3) 0.014(3) 0.003(3)
C15 0.034(3) 0.059(4) 0.055(4) 0.014(3) 0.009(3) 0.003(3)
C10 0.024(3) 0.071(4) 0.039(3) 0.007(3) 0.010(2) -0.002(3)
C11 0.039(3) 0.106(6) 0.041(3) 0.016(4) 0.007(3) -0.005(4)
C12 0.043(4) 0.109(6) 0.054(4) 0.024(4) 0.005(3) -0.002(4)
C13 0.048(4) 0.095(7) 0.071(6) 0.033(5) 0.011(4) -0.004(4)
C14 0.042(4) 0.071(5) 0.068(5) 0.024(4) 0.010(3) 0.004(3)
C32 0.044(3) 0.087(4) 0.031(2) 0.017(2) 0.021(2) 0.037(3)
C34 0.034(2) 0.108(5) 0.029(2) 0.007(3) 0.013(2) 0.028(3)
C36 0.030(2) 0.109(5) 0.046(3) -0.003(3) 0.008(2) 0.012(3)
C38 0.282(18) 0.186(13) 0.32(2) 0.060(13) 0.218(16) 0.117(13)
C39B 0.22(2) 0.190(18) 0.27(2) -0.059(17) 0.065(17) -0.068(16)
C15A 0.039(3) 0.106(6) 0.041(3) 0.016(4) 0.007(3) -0.005(4)
C14A 0.043(4) 0.109(6) 0.054(4) 0.024(4) 0.005(3) -0.002(4)
C13A 0.048(4) 0.095(7) 0.071(6) 0.033(5) 0.011(4) -0.004(4)
C12A 0.042(4) 0.071(5) 0.068(5) 0.024(4) 0.010(3) 0.004(3)
C11A 0.034(3) 0.059(4) 0.055(4) 0.014(3) 0.009(3) 0.003(3)
C16A 0.024(3) 0.071(4) 0.039(3) 0.007(3) 0.010(2) -0.002(3)
C17A 0.027(3) 0.064(4) 0.037(3) 0.010(3) 0.011(2) 0.000(3)
C8A 0.028(2) 0.057(4) 0.041(3) 0.009(3) 0.016(2) 0.001(3)
C9A 0.040(3) 0.064(4) 0.044(3) 0.006(3) 0.014(3) 0.006(3)
C10A 0.043(3) 0.059(4) 0.053(4) 0.008(3) 0.014(3) 0.003(3)
B1 0.038(3) 0.070(4) 0.036(3) 0.009(3) 0.021(2) 0.015(3)

loop_
_atom_type_symbol
_atom_type_description
_atom_type_scat_dispersion_real
_atom_type_scat_dispersion_imag
_atom_type_scat_source
C C 0.0033 0.0016 'International Tables Vol C Tables 4.2.6.8 and 6.1.1.4'
H H 0.0000 0.0000 'International Tables Vol C Tables 4.2.6.8 and 6.1.1.4'
B B 0.0013 0.0007 'International Tables Vol C Tables 4.2.6.8 and 6.1.1.4'
Fe Fe 0.3463 0.8444 'International Tables Vol C Tables 4.2.6.8 and 6.1.1.4'
N N 0.0061 0.0033 'International Tables Vol C Tables 4.2.6.8 and 6.1.1.4'
O O 0.0106 0.0060 'International Tables Vol C Tables 4.2.6.8 and 6.1.1.4'

loop_
_geom_angle_atom_site_label_1
_geom_angle_atom_site_label_2
_geom_angle_atom_site_label_3
_geom_angle
_geom_angle_site_symmetry_1
_geom_angle_site_symmetry_3
_geom_angle_publ_flag
N1 Fe1 N1 176.7(2) . 2_656 ?
N1 Fe1 N2 80.76(14) 2_656 2_656 ?
N1 Fe1 N2 80.76(14) . . ?
N1 Fe1 N2 96.82(14) 2_656 . ?
N1 Fe1 N2 96.82(14) . 2_656 ?
N2 Fe1 N2 86.1(2) 2_656 . ?
N3 Fe1 N1 89.41(14) 2_656 . ?
N3 Fe1 N1 89.41(14) . 2_656 ?
N3 Fe1 N1 92.94(14) . . ?
N3 Fe1 N1 92.93(14) 2_656 2_656 ?
N3 Fe1 N2 173.43(13) 2_656 2_656 ?
N3 Fe1 N2 173.44(13) . . ?
N3 Fe1 N2 92.87(15) . 2_656 ?
N3 Fe1 N2 92.87(15) 2_656 . ?
N3 Fe1 N3 88.9(2) 2_656 . ?
N9 Fe2 N11 90.17(15) . . ?
N7 Fe2 N9 87.63(16) . . ?
N7 Fe2 N11 90.35(16) . . ?
C19 Fe2 N9 95.25(16) . . ?
C19 Fe2 N7 96.04(16) . . ?
C19 Fe2 N11 171.78(19) . . ?
C19 Fe2 C21 83.41(19) . . ?
C19 Fe2 C20 84.34(19) . . ?
C21 Fe2 N9 92.37(18) . . ?
C21 Fe2 N7 179.45(19) . . ?
C21 Fe2 N11 90.21(18) . . ?
C20 Fe2 N9 177.84(18) . . ?
C20 Fe2 N7 90.31(18) . . ?
C20 Fe2 N11 90.47(18) . . ?
C20 Fe2 C21 89.7(2) . . ?
H6AA O6A H6AB 104.6 . . ?
H4A O4 H4B 104.5 . . ?
H8A O8 H8B 104.5 . . ?
C37 O1 H1B 109.5 . . ?
H5A O5 H5B 104.5 . . ?
C38 O2 H2A 107.9 . . ?
H6BA O6B H6BB 109.4 . . ?
C39A O3A H3A 110.1 . . ?
C39B O3B H3B 109.5 . . ?
H7A O7 H7B 109.5 . . ?
C1 N1 Fe1 126.7(3) . . ?
C5 N1 Fe1 115.2(3) . . ?
C5 N1 C1 118.1(4) . . ?
N8 N9 Fe2 117.7(3) . . ?
C30 N9 Fe2 135.5(3) . . ?
C30 N9 N8 106.7(4) . . ?
N6 N7 Fe2 117.7(3) . . ?
C25 N7 Fe2 136.3(4) . . ?
C25 N7 N6 106.0(4) . . ?
C18 N2 Fe1 106.0(3) . . ?
C18 N2 C7 111.2(4) . . ?
C6 N2 Fe1 106.3(3) . . ?
C6 N2 C18 108.3(3) . . ?
C6 N2 C7 109.5(3) . . ?
C7 N2 Fe1 115.2(3) . . ?
N7 N6 B1 118.4(4) . . ?
C22 N6 N7 110.5(4) . . ?
C22 N6 B1 131.0(5) . . ?
C19 N3 Fe1 175.6(3) . . ?
N9 N8 B1 118.6(4) . . ?
C27 N8 N9 110.2(4) . . ?
C27 N8 B1 130.9(5) . . ?
N11 N10 C32 109.7(4) . . ?
N11 N10 B1 118.8(4) . . ?
C32 N10 B1 131.5(5) . . ?
N10 N11 Fe2 118.0(3) . . ?
N10 N11 C35 107.6(4) . . ?
C35 N11 Fe2 134.3(4) . . ?
O3A C39A H39A 109.5 . . ?
O3A C39A H39B 110.1 . . ?
O3A C39A H39C 108.8 . . ?
H39A C39A H39B 109.5 . . ?
H39A C39A H39C 109.5 . . ?
H39B C39A H39C 109.5 . . ?
N3 C19 Fe2 172.1(4) . . ?
N5 C21 Fe2 179.0(5) . . ?
H23A C23 H23B 109.5 . . ?
H23A C23 H23C 109.5 . . ?
H23B C23 H23C 109.5 . . ?
C22 C23 H23A 109.5 . . ?
C22 C23 H23B 109.5 . . ?
C22 C23 H23C 109.5 . . ?
N7 C25 C24 109.0(4) . . ?
N7 C25 C26 123.5(4) . . ?
C24 C25 C26 127.5(4) . . ?
N8 C27 C29 106.8(4) . . ?
N8 C27 C28 122.4(4) . . ?
C29 C27 C28 130.8(4) . . ?
C27 C29 H29 126.4 . . ?
C27 C29 C30 107.3(4) . . ?
C30 C29 H29 126.4 . . ?
H31A C31 H31B 109.5 . . ?
H31A C31 H31C 109.5 . . ?
H31B C31 H31C 109.5 . . ?
C30 C31 H31A 109.5 . . ?
C30 C31 H31B 109.5 . . ?
C30 C31 H31C 109.5 . . ?
H33A C33 H33B 109.5 . . ?
H33A C33 H33C 109.5 . . ?
H33B C33 H33C 109.5 . . ?
C32 C33 H33A 109.5 . . ?
C32 C33 H33B 109.5 . . ?
C32 C33 H33C 109.5 . . ?
N11 C35 C34 108.0(5) . . ?
N11 C35 C36 124.7(5) . . ?
C34 C35 C36 127.3(5) . . ?
O1 C37 H37A 109.5 . . ?
O1 C37 H37B 109.5 . . ?
O1 C37 H37C 109.5 . . ?
H37A C37 H37B 109.5 . . ?
H37A C37 H37C 109.5 . . ?
H37B C37 H37C 109.5 . . ?
N1 C1 H1 118.8 . . ?
N1 C1 C2 122.4(4) . . ?
C2 C1 H1 118.8 . . ?
N2 C18 C18 108.9(3) . 2_656 ?
N2 C18 H18A 109.9 . . ?
N2 C18 H18B 109.9 . . ?
C18 C18 H18A 109.9 2_656 . ?
C18 C18 H18B 109.9 2_656 . ?
H18A C18 H18B 108.3 . . ?
C1 C2 H2 120.4 . . ?
C3 C2 C1 119.1(4) . . ?
C3 C2 H2 120.4 . . ?
N4 C20 Fe2 176.9(5) . . ?
C2 C3 H3 120.6 . . ?
C2 C3 C4 118.8(4) . . ?
C4 C3 H3 120.6 . . ?
N6 C22 C23 122.6(4) . . ?
N6 C22 C24 107.2(5) . . ?
C24 C22 C23 130.1(5) . . ?
C3 C4 H4 120.6 . . ?
C5 C4 C3 118.9(4) . . ?
C5 C4 H4 120.6 . . ?
C25 C24 H24 126.4 . . ?
C22 C24 C25 107.2(4) . . ?
C22 C24 H24 126.4 . . ?
N1 C5 C4 122.7(4) . . ?
N1 C5 C6 114.8(4) . . ?
C4 C5 C6 122.5(4) . . ?
C25 C26 H26A 109.5 . . ?
C25 C26 H26B 109.5 . . ?
C25 C26 H26C 109.5 . . ?
H26A C26 H26B 109.5 . . ?
H26A C26 H26C 109.5 . . ?
H26B C26 H26C 109.5 . . ?
N2 C6 C5 108.2(3) . . ?
N2 C6 H6A 110.1 . . ?
N2 C6 H6B 110.1 . . ?
C5 C6 H6A 110.1 . . ?
C5 C6 H6B 110.1 . . ?
H6A C6 H6B 108.4 . . ?
C27 C28 H28A 109.5 . . ?
C27 C28 H28B 109.5 . . ?
C27 C28 H28C 109.5 . . ?
H28A C28 H28B 109.5 . . ?
H28A C28 H28C 109.5 . . ?
H28B C28 H28C 109.5 . . ?
N2 C7 H7AA 108.1 . . ?
N2 C7 H7AB 108.1 . . ?
N2 C7 H7BC 108.6 . . ?
N2 C7 H7BD 108.6 . . ?
N2 C7 C8 116.9(4) . . ?
N2 C7 C8A 114.5(6) . . ?
H7AA C7 H7AB 107.3 . . ?
H7BC C7 H7BD 107.6 . . ?
C8 C7 H7AA 108.1 . . ?
C8 C7 H7AB 108.1 . . ?
C8A C7 H7BC 108.6 . . ?
C8A C7 H7BD 108.6 . . ?
N9 C30 C29 109.0(4) . . ?
N9 C30 C31 123.9(4) . . ?
C29 C30 C31 127.0(4) . . ?
C8 C9 H9 120.0 . . ?
C8 C9 C10 120.0 . . ?
C10 C9 H9 120.0 . . ?
C9 C8 C7 118.5(3) . . ?
C17 C8 C7 121.4(3) . . ?
C17 C8 C9 120.0 . . ?
C8 C17 H17 120.0 . . ?
C8 C17 C16 120.0 . . ?
C16 C17 H17 120.0 . . ?
C17 C16 H16 120.0 . . ?
C17 C16 C15 120.0 . . ?
C15 C16 H16 120.0 . . ?
C16 C15 C14 120.0 . . ?
C10 C15 C16 120.0 . . ?
C10 C15 C14 120.0 . . ?
C15 C10 C9 120.0 . . ?
C11 C10 C9 120.0 . . ?
C11 C10 C15 120.0 . . ?
C10 C11 H11 120.0 . . ?
C10 C11 C12 120.0 . . ?
C12 C11 H11 120.0 . . ?
C11 C12 H12 120.0 . . ?
C11 C12 C13 120.0 . . ?
C13 C12 H12 120.0 . . ?
C12 C13 H13 120.0 . . ?
C14 C13 C12 120.0 . . ?
C14 C13 H13 120.0 . . ?
C15 C14 H14 120.0 . . ?
C13 C14 C15 120.0 . . ?
C13 C14 H14 120.0 . . ?
N10 C32 C33 122.7(6) . . ?
N10 C32 C34 107.4(5) . . ?
C34 C32 C33 129.9(5) . . ?
C35 C34 H34 126.4 . . ?
C32 C34 C35 107.2(4) . . ?
C32 C34 H34 126.4 . . ?
C35 C36 H36A 109.5 . . ?
C35 C36 H36B 109.5 . . ?
C35 C36 H36C 109.5 . . ?
H36A C36 H36B 109.5 . . ?
H36A C36 H36C 109.5 . . ?
H36B C36 H36C 109.5 . . ?
O2 C38 H38A 108.2 . . ?
O2 C38 H38B 108.4 . . ?
O2 C38 H38C 111.8 . . ?
H38A C38 H38B 109.3 . . ?
H38A C38 H38C 109.5 . . ?
H38B C38 H38C 109.5 . . ?
O3B C39B H39D 109.5 . . ?
O3B C39B H39E 109.5 . . ?
O3B C39B H39F 109.5 . . ?
H39D C39B H39E 109.5 . . ?
H39D C39B H39F 109.5 . . ?
H39E C39B H39F 109.5 . . ?
C14A C15A H15A 120.0 . . ?
C14A C15A C16A 120.0 . . ?
C16A C15A H15A 120.0 . . ?
C15A C14A H14A 120.0 . . ?
C13A C14A C15A 120.0 . . ?
C13A C14A H14A 120.0 . . ?
C14A C13A H13A 120.0 . . ?
C14A C13A C12A 120.0 . . ?
C12A C13A H13A 120.0 . . ?
C13A C12A H12A 120.0 . . ?
C13A C12A C11A 120.0 . . ?
C11A C12A H12A 120.0 . . ?
C12A C11A C10A 120.0 . . ?
C16A C11A C12A 120.0 . . ?
C16A C11A C10A 120.0 . . ?
C11A C16A C15A 120.0 . . ?
C11A C16A C17A 120.0 . . ?
C17A C16A C15A 120.0 . . ?
C16A C17A H17A 120.0 . . ?
C8A C17A C16A 120.0 . . ?
C8A C17A H17A 120.0 . . ?
C17A C8A C7 114.1(7) . . ?
C9A C8A C7 125.9(7) . . ?
C9A C8A C17A 120.0 . . ?
C8A C9A H9A 120.0 . . ?
C10A C9A C8A 120.0 . . ?
C10A C9A H9A 120.0 . . ?
C11A C10A H10A 120.0 . . ?
C9A C10A C11A 120.0 . . ?
C9A C10A H10A 120.0 . . ?
N6 B1 H1A 110.7 . . ?
N8 B1 N6 106.9(4) . . ?
N8 B1 N10 108.0(4) . . ?
N8 B1 H1A 110.7 . . ?
N10 B1 N6 109.6(4) . . ?
N10 B1 H1A 110.7 . . ?

loop_
_geom_bond_atom_site_label_1
_geom_bond_atom_site_label_2
_geom_bond_distance
_geom_bond_site_symmetry_2
_geom_bond_publ_flag
Fe1 N1 1.994(3) . ?
Fe1 N1 1.994(3) 2_656 ?
Fe1 N2 2.055(4) . ?
Fe1 N2 2.055(4) 2_656 ?
Fe1 N3 1.932(4) 2_656 ?
Fe1 N3 1.932(4) . ?
Fe2 N9 2.002(4) . ?
Fe2 N7 1.985(4) . ?
Fe2 N11 2.004(4) . ?
Fe2 C19 1.911(5) . ?
Fe2 C21 1.932(5) . ?
Fe2 C20 1.932(5) . ?
O6A H6AA 0.8706 . ?
O6A H6AB 0.8686 . ?
O4 H4A 0.8698 . ?
O4 H4B 0.8700 . ?
O8 H8A 0.8688 . ?
O8 H8B 0.8713 . ?
O1 H1B 0.8400 . ?
O1 C37 1.314(13) . ?
O5 H5A 0.8700 . ?
O5 H5B 0.8701 . ?
O2 H2A 0.8408 . ?
O2 C38 1.376(15) . ?
O6B H6BA 0.8699 . ?
O6B H6BB 0.8709 . ?
O3A H3A 0.8400 . ?
O3A C39A 1.483(13) . ?
O3B H3B 0.8400 . ?
O3B C39B 1.460(19) . ?
O7 H7A 0.8707 . ?
O7 H7B 0.8705 . ?
N1 C1 1.346(6) . ?
N1 C5 1.340(5) . ?
N9 N8 1.367(6) . ?
N9 C30 1.350(5) . ?
N7 N6 1.380(6) . ?
N7 C25 1.353(5) . ?
N2 C18 1.498(6) . ?
N2 C6 1.486(5) . ?
N2 C7 1.512(5) . ?
N6 C22 1.337(6) . ?
N6 B1 1.541(6) . ?
N3 C19 1.151(6) . ?
N8 C27 1.363(6) . ?
N8 B1 1.532(6) . ?
N4 C20 1.143(6) . ?
N10 N11 1.353(6) . ?
N10 C32 1.355(6) . ?
N10 B1 1.532(7) . ?
N5 C21 1.151(7) . ?
N11 C35 1.365(6) . ?
C39A H39A 0.9798 . ?
C39A H39B 0.9800 . ?
C39A H39C 0.9802 . ?
C23 H23A 0.9800 . ?
C23 H23B 0.9800 . ?
C23 H23C 0.9800 . ?
C23 C22 1.478(7) . ?
C25 C24 1.384(7) . ?
C25 C26 1.487(7) . ?
C27 C29 1.371(7) . ?
C27 C28 1.476(8) . ?
C29 H29 0.9500 . ?
C29 C30 1.392(7) . ?
C31 H31A 0.9800 . ?
C31 H31B 0.9800 . ?
C31 H31C 0.9800 . ?
C31 C30 1.484(7) . ?
C33 H33A 0.9800 . ?
C33 H33B 0.9800 . ?
C33 H33C 0.9800 . ?
C33 C32 1.483(9) . ?
C35 C34 1.384(8) . ?
C35 C36 1.478(9) . ?
C37 H37A 0.9800 . ?
C37 H37B 0.9800 . ?
C37 H37C 0.9800 . ?
C1 H1 0.9500 . ?
C1 C2 1.387(6) . ?
C18 C18 1.504(9) 2_656 ?
C18 H18A 0.9900 . ?
C18 H18B 0.9900 . ?
C2 H2 0.9500 . ?
C2 C3 1.378(7) . ?
C3 H3 0.9500 . ?
C3 C4 1.388(7) . ?
C22 C24 1.377(7) . ?
C4 H4 0.9500 . ?
C4 C5 1.385(6) . ?
C24 H24 0.9500 . ?
C5 C6 1.507(6) . ?
C26 H26A 0.9800 . ?
C26 H26B 0.9800 . ?
C26 H26C 0.9800 . ?
C6 H6A 0.9900 . ?
C6 H6B 0.9900 . ?
C28 H28A 0.9800 . ?
C28 H28B 0.9800 . ?
C28 H28C 0.9800 . ?
C7 H7AA 0.9900 . ?
C7 H7AB 0.9900 . ?
C7 H7BC 0.9900 . ?
C7 H7BD 0.9900 . ?
C7 C8 1.541(5) . ?
C7 C8A 1.518(9) . ?
C9 H9 0.9500 . ?
C9 C8 1.3900 . ?
C9 C10 1.3900 . ?
C8 C17 1.3900 . ?
C17 H17 0.9500 . ?
C17 C16 1.3900 . ?
C16 H16 0.9500 . ?
C16 C15 1.3900 . ?
C15 C10 1.3900 . ?
C15 C14 1.3900 . ?
C10 C11 1.3900 . ?
C11 H11 0.9500 . ?
C11 C12 1.3900 . ?
C12 H12 0.9500 . ?
C12 C13 1.3900 . ?
C13 H13 0.9500 . ?
C13 C14 1.3900 . ?
C14 H14 0.9500 . ?
C32 C34 1.378(8) . ?
C34 H34 0.9500 . ?
C36 H36A 0.9800 . ?
C36 H36B 0.9800 . ?
C36 H36C 0.9800 . ?
C38 H38A 0.9803 . ?
C38 H38B 0.9810 . ?
C38 H38C 0.9804 . ?
C39B H39D 0.9800 . ?
C39B H39E 0.9800 . ?
C39B H39F 0.9800 . ?
C15A H15A 0.9500 . ?
C15A C14A 1.3900 . ?
C15A C16A 1.3900 . ?
C14A H14A 0.9500 . ?
C14A C13A 1.3900 . ?
C13A H13A 0.9500 . ?
C13A C12A 1.3900 . ?
C12A H12A 0.9500 . ?
C12A C11A 1.3900 . ?
C11A C16A 1.3900 . ?
C11A C10A 1.3900 . ?
C16A C17A 1.3900 . ?
C17A H17A 0.9500 . ?
C17A C8A 1.3900 . ?
C8A C9A 1.3900 . ?
C9A H9A 0.9500 . ?
C9A C10A 1.3900 . ?
C10A H10A 0.9500 . ?
B1 H1A 1.0000 . ?

loop_
_geom_hbond_atom_site_label_D
_geom_hbond_atom_site_label_H
_geom_hbond_atom_site_label_A
_geom_hbond_distance_DH
_geom_hbond_distance_HA
_geom_hbond_distance_DA
_geom_hbond_angle_DHA
_geom_hbond_site_symmetry_A
O6A H6AB N4 0.87 2.02 2.845(8) 158.5 2_656
O4 H4A O7 0.87 2.03 2.60(4) 121.7 7_566
O4 H4B O5 0.87 2.40 2.90(3) 117.0 3_455
O1 H1B N5 0.84 2.28 2.863(9) 126.3 6_565
O5 H5A O1 0.87 1.95 2.728(15) 148.8 .
O5 H5B O8 0.87 1.82 2.561(15) 141.2 4_646
O2 H2A O6A 0.84 1.97 2.721(17) 147.7 .
O7 H7B O4 0.87 1.82 2.60(4) 147.8 7_566
C39A H39C O6A 0.98 1.79 2.65(3) 144.3 3
C37 H37C O6B 0.98 1.61 2.39(4) 133.2 2_656
C39B H39D O1 0.98 1.91 2.75(4) 141.8 4_656
